data_7035729
loop_
_publ_author_name
'Shankar, Krapa'
'Kirillov, Alexander M.'
'Baruah, Jubaraj B.'

_publ_section_title
;
 A modular approach for molecular recognition by zinc dipicolinate
 complexes.
;
_journal_issue 32
_journal_name_full 'Dalton transactions (Cambridge, England : 2003)'
_journal_page_first 14411
_journal_page_last 14423
_journal_paper_doi 10.1039/c5dt00652j
_journal_volume 44
_journal_year 2015
_chemical_formula_sum 'C36 H40 N4 O20 Zn'
_chemical_formula_weight 914.09
_chemical_name_systematic
; 
 ? 
;
_space_group_IT_number 2
_symmetry_cell_setting monoclinic
_symmetry_space_group_name_Hall '-P 1'
_symmetry_space_group_name_H-M 'P -1'
_atom_sites_solution_hydrogens geom
_atom_sites_solution_primary direct
_atom_sites_solution_secondary difmap
_audit_creation_method SHELXL-97
_audit_update_record
;
2015-06-24 deposited with the CCDC.
2015-07-08 downloaded from the CCDC.
;
_cell_angle_alpha 90.00
_cell_angle_beta 98.640(4)
_cell_angle_gamma 90.00
_cell_formula_units_Z 2
_cell_length_a 10.6100(7)
_cell_length_b 12.0306(9)
_cell_length_c 15.6789(11)
_cell_measurement_temperature 296(2)
_cell_volume 1978.6(2)
_computing_cell_refinement 'Bruker SMART'
_computing_data_collection 'Bruker SMART'
_computing_data_reduction 'Bruker SAINT'
_computing_structure_refinement 'SHELXL-97 (Sheldrick, 1997)'
_computing_structure_solution 'SHELXS-97 (Sheldrick, 1990)'
_diffrn_ambient_temperature 296(2)
_diffrn_measured_fraction_theta_full 0.983
_diffrn_measured_fraction_theta_max 0.983
_diffrn_measurement_device_type 'CCD area detector'
_diffrn_measurement_method 'phi and omega scans'
_diffrn_radiation_monochromator graphite
_diffrn_radiation_source 'fine-focus sealed tube'
_diffrn_radiation_type MoK\a
_diffrn_radiation_wavelength 0.71073
_diffrn_reflns_av_R_equivalents 0.0399
_diffrn_reflns_av_sigmaI/netI 0.0436
_diffrn_reflns_limit_h_max 12
_diffrn_reflns_limit_h_min -12
_diffrn_reflns_limit_k_max 14
_diffrn_reflns_limit_k_min -14
_diffrn_reflns_limit_l_max 18
_diffrn_reflns_limit_l_min -14
_diffrn_reflns_number 18632
_diffrn_reflns_theta_full 25.50
_diffrn_reflns_theta_max 25.50
_diffrn_reflns_theta_min 1.31
_exptl_absorpt_coefficient_mu 0.710
_exptl_crystal_colour red
_exptl_crystal_density_diffrn 1.534
_exptl_crystal_density_method 'not measured'
_exptl_crystal_description block
_exptl_crystal_F_000 948
_exptl_crystal_size_max 0.32
_exptl_crystal_size_mid 0.24
_exptl_crystal_size_min 0.18
_refine_diff_density_max 0.768
_refine_diff_density_min -0.627
_refine_diff_density_rms 0.141
_refine_ls_extinction_method none
_refine_ls_goodness_of_fit_ref 1.054
_refine_ls_hydrogen_treatment mixed
_refine_ls_matrix_type full
_refine_ls_number_parameters 556
_refine_ls_number_reflns 7225
_refine_ls_number_restraints 0
_refine_ls_restrained_S_all 1.054
_refine_ls_R_factor_all 0.1108
_refine_ls_R_factor_gt 0.1038
_refine_ls_shift/su_max 0.003
_refine_ls_shift/su_mean 0.001
_refine_ls_structure_factor_coef Fsqd
_refine_ls_weighting_details 'calc w=1/[\s^2^(Fo^2^)+(0.0000P)^2^+40.0000P] where P=(Fo^2^+2Fc^2^)/3'
_refine_ls_weighting_scheme calc
_refine_ls_wR_factor_gt 0.2626
_refine_ls_wR_factor_ref 0.2653
_reflns_number_gt 5546
_reflns_number_total 7225
_reflns_threshold_expression >2sigma(I)
_cod_data_source_file c5dt00652j1.cif
_cod_data_source_block Complex6
_cod_depositor_comments 'Adding full bibliography for 7035727--7035731.cif.'
_cod_original_sg_symbol_H-M p-1
_cod_database_code 7035729

loop_
_symmetry_equiv_pos_as_xyz
'x, y, z'
'-x, -y, -z'

loop_
_atom_site_label
_atom_site_type_symbol
_atom_site_fract_x
_atom_site_fract_y
_atom_site_fract_z
_atom_site_U_iso_or_equiv
_atom_site_adp_type
_atom_site_occupancy
_atom_site_symmetry_multiplicity
_atom_site_calc_flag
_atom_site_refinement_flags
_atom_site_attached_hydrogens
Zn1 Zn 0.79196(10) 0.50793(10) 0.79262(7) 0.0327(3) Uani 1 1 d . 0
O4 O 0.9319(6) 0.6181(6) 0.7521(4) 0.0390(16) Uani 1 1 d . 0
O3 O 1.0267(7) 0.6547(7) 0.6393(5) 0.050(2) Uani 1 1 d . 0
O2 O 0.6241(7) 0.3927(7) 0.7650(5) 0.049(2) Uani 1 1 d . 0
O7 O 0.6655(7) 0.6341(6) 0.8352(4) 0.0431(18) Uani 1 1 d . 0
O8 O 0.5587(7) 0.6666(6) 0.9457(5) 0.050(2) Uani 1 1 d . 0
O5 O 0.9354(7) 0.3738(6) 0.8197(5) 0.0464(19) Uani 1 1 d . 0
O6 O 1.0348(8) 0.2730(7) 0.9300(6) 0.064(3) Uani 1 1 d . 0
O1 O 0.4955(7) 0.3124(7) 0.6564(5) 0.052(2) Uani 1 1 d . 0
N2 N 0.8043(6) 0.4812(6) 0.9208(5) 0.0253(16) Uani 1 1 d . 0
N1 N 0.7569(6) 0.4948(6) 0.6626(4) 0.0234(15) Uani 1 1 d . 0
C8 C 0.9571(9) 0.3448(8) 0.8980(7) 0.038(2) Uani 1 1 d . 0
C9 C 0.8839(9) 0.4042(8) 0.9580(6) 0.034(2) Uani 1 1 d . 0
C10 C 0.8943(11) 0.3841(9) 1.0451(7) 0.050(3) Uani 1 1 d . 0
H10 H 0.9521 0.3316 1.0710 0.060 Uiso 1 1 calc R 0
C11 C 0.8190(12) 0.4420(10) 1.0939(8) 0.056(3) Uani 1 1 d . 0
H11 H 0.8258 0.4301 1.1530 0.067 Uiso 1 1 calc R 0
C12 C 0.7330(11) 0.5183(9) 1.0532(7) 0.047(3) Uani 1 1 d . 0
H12 H 0.6787 0.5564 1.0844 0.056 Uiso 1 1 calc R 0
C13 C 0.7280(9) 0.5375(8) 0.9664(6) 0.033(2) Uani 1 1 d . 0
C14 C 0.6430(9) 0.6211(8) 0.9109(6) 0.032(2) Uani 1 1 d . 0
C7 C 0.9391(9) 0.6136(8) 0.6731(6) 0.036(2) Uani 1 1 d . 0
C6 C 0.8348(9) 0.5511(8) 0.6174(6) 0.031(2) Uani 1 1 d . 0
C5 C 0.8149(11) 0.5485(10) 0.5289(7) 0.050(3) Uani 1 1 d . 0
H5 H 0.8691 0.5857 0.4971 0.060 Uiso 1 1 calc R 0
C4 C 0.7113(10) 0.4886(11) 0.4885(7) 0.052(3) Uani 1 1 d . 0
H4 H 0.6928 0.4895 0.4286 0.063 Uiso 1 1 calc R 0
C3 C 0.6341(10) 0.4269(10) 0.5354(7) 0.047(3) Uani 1 1 d . 0
H3 H 0.5666 0.3842 0.5083 0.056 Uiso 1 1 calc R 0
C2 C 0.6632(10) 0.4325(9) 0.6248(7) 0.041(3) Uani 1 1 d . 0
C1 C 0.5863(10) 0.3740(9) 0.6863(8) 0.042(3) Uani 1 1 d . 0
N4 N 1.2789(8) 0.9692(10) 0.6800(6) 0.057(3) Uani 1 1 d . 0
H4A H 1.3520 0.9639 0.6630 0.068 Uiso 1 1 calc R 0
N3 N 0.6867(8) 1.0028(8) 0.8179(6) 0.044(2) Uani 1 1 d . 0
H3A H 0.6127 1.0062 0.8338 0.053 Uiso 1 1 calc R 0
C23 C 1.2216(11) 1.0633(11) 0.6748(8) 0.056(3) Uani 1 1 d . 0
H23 H 1.2594 1.1245 0.6528 0.067 Uiso 1 1 calc R 0
C24 C 1.1029(11) 1.0746(10) 0.7020(8) 0.056(3) Uani 1 1 d . 0
H24 H 1.0619 1.1432 0.6983 0.068 Uiso 1 1 calc R 0
C20 C 1.0461(8) 0.9833(8) 0.7346(6) 0.034(2) Uani 1 1 d . 0
C21 C 1.1111(10) 0.8808(9) 0.7369(9) 0.055(3) Uani 1 1 d . 0
H21 H 1.0743 0.8167 0.7554 0.066 Uiso 1 1 calc R 0
C22 C 1.2269(11) 0.8770(11) 0.7119(9) 0.062(4) Uani 1 1 d . 0
H22 H 1.2723 0.8107 0.7165 0.075 Uiso 1 1 calc R 0
C17 C 0.9185(8) 0.9904(8) 0.7639(6) 0.034(2) Uani 1 1 d . 0
C16 C 0.8512(9) 0.8945(9) 0.7804(7) 0.042(3) Uani 1 1 d . 0
H16 H 0.8846 0.8244 0.7725 0.051 Uiso 1 1 calc R 0
C15 C 0.7365(10) 0.9054(10) 0.8080(8) 0.051(3) Uani 1 1 d . 0
H15 H 0.6925 0.8419 0.8201 0.062 Uiso 1 1 calc R 0
C19 C 0.7447(10) 1.0948(10) 0.8046(7) 0.049(3) Uani 1 1 d . 0
H19 H 0.7057 1.1625 0.8125 0.059 Uiso 1 1 calc R 0
C18 C 0.8675(9) 1.0935(9) 0.7778(7) 0.042(3) Uani 1 1 d . 0
H18 H 0.9112 1.1589 0.7701 0.050 Uiso 1 1 calc R 0
O14 O 0.7116(8) 1.1768(7) 0.5702(7) 0.064(2) Uani 1 1 d . 0
H14 H 0.7741 1.1990 0.5502 0.096 Uiso 1 1 calc R 0
O13 O 0.5114(7) 1.0809(6) 0.6287(5) 0.050(2) Uani 1 1 d . 0
H13 H 0.4429 1.0711 0.5978 0.075 Uiso 1 1 calc R 0
O12 O 0.4877(7) 0.8630(7) 0.6345(6) 0.057(2) Uani 1 1 d . 0
H12A H 0.4308 0.8496 0.5944 0.086 Uiso 1 1 calc R 0
C35 C 0.7094(11) 1.0638(10) 0.5690(7) 0.047(3) Uani 1 1 d . 0
C34 C 0.8009(9) 0.9967(10) 0.5444(7) 0.047(3) Uani 1 1 d . 0
H34 H 0.8724 1.0279 0.5260 0.057 Uiso 1 1 calc R 0
C33 C 0.7878(13) 0.8799(12) 0.5469(9) 0.066(4) Uani 1 1 d . 0
H33 H 0.8495 0.8339 0.5294 0.079 Uiso 1 1 calc R 0
C32 C 0.6842(11) 0.8359(9) 0.5751(8) 0.050(3) Uani 1 1 d . 0
H32 H 0.6744 0.7591 0.5762 0.060 Uiso 1 1 calc R 0
C31 C 0.5927(10) 0.9038(9) 0.6025(7) 0.044(3) Uani 1 1 d . 0
C36 C 0.6027(8) 1.0181(9) 0.5994(7) 0.036(2) Uani 1 1 d . 0
O11 O 0.2444(8) 1.1951(6) 0.8876(6) 0.056(2) Uani 1 1 d . 0
H11A H 0.1773 1.2190 0.9003 0.085 Uiso 1 1 calc R 0
O10 O 0.4556(7) 1.0862(6) 0.8511(6) 0.051(2) Uani 1 1 d . 0
H10A H 0.4769 1.1443 0.8765 0.076 Uiso 1 1 calc R 0
O9 O 0.4888(7) 0.8728(6) 0.8849(6) 0.058(2) Uani 1 1 d . 0
H9 H 0.4822 0.8049 0.8846 0.087 Uiso 1 1 calc R 0
C29 C 0.2578(9) 1.0866(8) 0.9107(7) 0.037(2) Uani 1 1 d . 0
C28 C 0.1680(9) 1.0256(9) 0.9496(7) 0.043(3) Uani 1 1 d . 0
H28 H 0.0951 1.0608 0.9624 0.052 Uiso 1 1 calc R 0
C27 C 0.1867(10) 0.9157(9) 0.9687(7) 0.044(3) Uani 1 1 d . 0
H27 H 0.1274 0.8772 0.9954 0.053 Uiso 1 1 calc R 0
C26 C 0.2942(9) 0.8603(9) 0.9483(7) 0.044(3) Uani 1 1 d . 0
H26 H 0.3063 0.7852 0.9610 0.053 Uiso 1 1 calc R 0
C25 C 0.3829(8) 0.9186(8) 0.9089(7) 0.035(2) Uani 1 1 d . 0
C30 C 0.3665(8) 1.0322(8) 0.8921(7) 0.034(2) Uani 1 1 d . 0
O17 O 0.4931(7) 0.6551(7) 0.6847(5) 0.057(2) Uani 1 1 d . 2
O16 O 0.9287(8) 0.2532(7) 0.5207(6) 0.064(2) Uani 1 1 d . 2
O19 O 0.2934(8) 0.3357(8) 0.7398(6) 0.067(2) Uani 1 1 d . 2
O20 O 0.5246(9) 0.2887(7) 0.8943(6) 0.069(3) Uani 1 1 d . 2
O15 O 0.9572(8) 0.6481(8) 0.3322(5) 0.065(2) Uani 1 1 d . 2
O18 O 0.2650(8) 0.5768(9) 0.7165(5) 0.069(3) Uani 1 1 d . 2

loop_
_atom_site_aniso_label
_atom_site_aniso_U_11
_atom_site_aniso_U_22
_atom_site_aniso_U_33
_atom_site_aniso_U_23
_atom_site_aniso_U_13
_atom_site_aniso_U_12
Zn1 0.0368(6) 0.0392(6) 0.0230(6) 0.0022(5) 0.0078(4) 0.0011(4)
O4 0.049(4) 0.037(4) 0.031(4) -0.005(3) 0.004(3) -0.005(3)
O3 0.048(4) 0.059(5) 0.046(5) 0.004(4) 0.014(3) -0.019(4)
O2 0.060(5) 0.060(5) 0.028(4) -0.009(4) 0.015(3) -0.030(4)
O7 0.050(4) 0.046(4) 0.036(4) 0.011(3) 0.014(3) 0.021(3)
O8 0.057(5) 0.048(5) 0.048(5) -0.001(4) 0.016(4) 0.021(4)
O5 0.053(4) 0.043(4) 0.047(5) 0.004(4) 0.019(3) 0.016(3)
O6 0.070(6) 0.059(5) 0.069(6) 0.025(5) 0.030(4) 0.037(4)
O1 0.048(4) 0.050(5) 0.061(5) -0.016(4) 0.016(4) -0.020(4)
N2 0.026(4) 0.029(4) 0.022(4) 0.002(3) 0.007(3) 0.002(3)
N1 0.029(4) 0.024(4) 0.018(4) -0.005(3) 0.005(3) -0.009(3)
C8 0.040(5) 0.031(5) 0.047(7) 0.009(5) 0.018(5) 0.013(4)
C9 0.035(5) 0.030(5) 0.037(6) 0.007(4) 0.005(4) 0.003(4)
C10 0.066(7) 0.048(7) 0.038(7) 0.015(5) 0.011(5) 0.026(6)
C11 0.068(8) 0.063(8) 0.037(7) 0.019(6) 0.013(5) 0.013(6)
C12 0.067(7) 0.046(6) 0.031(6) -0.001(5) 0.019(5) 0.015(5)
C13 0.043(5) 0.032(5) 0.025(5) -0.001(4) 0.007(4) 0.005(4)
C14 0.035(5) 0.027(5) 0.037(6) -0.001(4) 0.012(4) 0.008(4)
C7 0.037(5) 0.037(5) 0.033(6) 0.013(5) 0.002(4) -0.001(4)
C6 0.036(5) 0.029(5) 0.030(6) 0.002(4) 0.011(4) 0.000(4)
C5 0.055(7) 0.064(8) 0.033(7) 0.009(6) 0.013(5) -0.011(6)
C4 0.050(6) 0.087(9) 0.021(6) -0.007(6) 0.005(4) -0.020(6)
C3 0.049(6) 0.054(7) 0.035(7) -0.006(5) 0.002(5) -0.011(5)
C2 0.048(6) 0.042(6) 0.034(6) 0.004(5) 0.012(5) 0.010(5)
C1 0.040(6) 0.037(6) 0.052(8) 0.000(5) 0.019(5) -0.003(4)
N4 0.032(5) 0.092(8) 0.049(6) 0.003(6) 0.015(4) 0.009(5)
N3 0.028(4) 0.054(6) 0.052(6) -0.004(5) 0.013(4) 0.001(4)
C23 0.049(7) 0.056(7) 0.067(9) 0.010(6) 0.027(6) -0.003(6)
C24 0.045(6) 0.053(7) 0.076(9) 0.024(6) 0.027(6) 0.011(5)
C20 0.026(5) 0.042(6) 0.035(6) -0.007(5) 0.005(4) 0.003(4)
C21 0.043(6) 0.038(6) 0.090(10) 0.002(6) 0.026(6) 0.005(5)
C22 0.049(7) 0.056(8) 0.089(10) -0.022(7) 0.032(7) 0.008(6)
C17 0.029(5) 0.037(5) 0.036(6) -0.003(5) 0.005(4) -0.001(4)
C16 0.033(5) 0.034(5) 0.063(8) -0.004(5) 0.014(5) -0.003(4)
C15 0.037(6) 0.047(7) 0.073(9) 0.001(6) 0.018(5) -0.003(5)
C19 0.047(6) 0.053(7) 0.050(7) -0.015(6) 0.015(5) 0.012(5)
C18 0.034(5) 0.035(5) 0.061(7) -0.004(5) 0.022(5) 0.000(4)
O14 0.057(5) 0.043(5) 0.100(7) 0.002(5) 0.038(5) -0.005(4)
O13 0.036(4) 0.045(4) 0.071(6) 0.004(4) 0.017(4) 0.002(3)
O12 0.045(4) 0.042(4) 0.090(6) 0.006(5) 0.024(4) 0.004(4)
C35 0.050(6) 0.050(7) 0.044(7) 0.000(6) 0.014(5) 0.003(5)
C34 0.030(5) 0.066(8) 0.050(7) 0.004(6) 0.018(5) 0.001(5)
C33 0.062(8) 0.074(9) 0.062(9) 0.002(7) 0.012(6) 0.032(7)
C32 0.059(7) 0.035(6) 0.060(8) 0.002(6) 0.018(6) 0.009(5)
C31 0.044(6) 0.043(6) 0.046(7) 0.004(5) 0.004(5) 0.006(5)
C36 0.022(4) 0.048(6) 0.041(6) 0.003(5) 0.009(4) 0.002(4)
O11 0.061(5) 0.032(4) 0.084(6) 0.008(4) 0.035(4) 0.017(3)
O10 0.040(4) 0.032(4) 0.089(6) 0.006(4) 0.038(4) 0.000(3)
O9 0.050(5) 0.035(4) 0.099(7) 0.011(5) 0.040(4) 0.013(3)
C29 0.036(5) 0.031(5) 0.047(6) -0.001(5) 0.014(4) 0.005(4)
C28 0.035(5) 0.053(6) 0.047(7) 0.013(5) 0.023(5) 0.009(5)
C27 0.046(6) 0.041(6) 0.050(7) 0.006(5) 0.021(5) -0.003(5)
C26 0.040(6) 0.035(5) 0.061(7) 0.014(5) 0.019(5) 0.001(4)
C25 0.026(5) 0.035(5) 0.046(6) -0.002(5) 0.009(4) 0.005(4)
C30 0.023(4) 0.035(5) 0.049(6) 0.004(5) 0.017(4) 0.000(4)
O17 0.049(4) 0.054(5) 0.066(6) 0.020(4) -0.001(4) 0.000(4)
O16 0.061(5) 0.067(6) 0.069(6) 0.010(5) 0.028(4) -0.017(4)
O19 0.050(5) 0.087(7) 0.065(6) 0.007(5) 0.014(4) 0.008(4)
O20 0.098(7) 0.051(5) 0.069(6) -0.007(5) 0.048(5) -0.015(5)
O15 0.062(5) 0.085(7) 0.048(5) 0.004(5) 0.012(4) 0.017(5)
O18 0.065(6) 0.100(7) 0.047(5) -0.004(5) 0.022(4) -0.006(5)

loop_
_atom_type_symbol
_atom_type_description
_atom_type_scat_dispersion_real
_atom_type_scat_dispersion_imag
_atom_type_scat_source
C C 0.0033 0.0016 'International Tables Vol C Tables 4.2.6.8 and 6.1.1.4'
N N 0.0061 0.0033 'International Tables Vol C Tables 4.2.6.8 and 6.1.1.4'
O O 0.0106 0.0060 'International Tables Vol C Tables 4.2.6.8 and 6.1.1.4'
Zn Zn 0.2839 1.4301 'International Tables Vol C Tables 4.2.6.8 and 6.1.1.4'
H H 0.0000 0.0000 'International Tables Vol C Tables 4.2.6.8 and 6.1.1.4'

loop_
_geom_angle_atom_site_label_1
_geom_angle_atom_site_label_2
_geom_angle_atom_site_label_3
_geom_angle
N2 Zn1 N1 164.8(3)
N2 Zn1 O4 116.5(3)
N1 Zn1 O4 77.4(3)
N2 Zn1 O7 76.0(3)
N1 Zn1 O7 109.4(3)
O4 Zn1 O7 98.3(3)
N2 Zn1 O5 75.7(3)
N1 Zn1 O5 98.8(3)
O4 Zn1 O5 91.2(3)
O7 Zn1 O5 151.5(3)
N2 Zn1 O2 91.4(3)
N1 Zn1 O2 74.7(3)
O4 Zn1 O2 152.1(3)
O7 Zn1 O2 89.0(3)
O5 Zn1 O2 95.1(3)
C7 O4 Zn1 114.3(6)
C1 O2 Zn1 115.2(6)
C14 O7 Zn1 114.4(5)
C8 O5 Zn1 114.0(6)
C9 N2 C13 120.9(8)
C9 N2 Zn1 119.3(6)
C13 N2 Zn1 119.7(6)
C2 N1 C6 122.1(8)
C2 N1 Zn1 120.8(6)
C6 N1 Zn1 117.1(6)
O6 C8 O5 126.5(10)
O6 C8 C9 117.1(9)
O5 C8 C9 116.4(8)
N2 C9 C10 120.6(9)
N2 C9 C8 114.5(8)
C10 C9 C8 124.9(8)
C9 C10 C11 119.8(9)
C9 C10 H10 120.1
C11 C10 H10 120.1
C10 C11 C12 118.6(10)
C10 C11 H11 120.7
C12 C11 H11 120.7
C13 C12 C11 119.6(10)
C13 C12 H12 120.2
C11 C12 H12 120.2
N2 C13 C12 120.4(9)
N2 C13 C14 112.3(8)
C12 C13 C14 127.2(9)
O8 C14 O7 127.7(9)
O8 C14 C13 116.2(8)
O7 C14 C13 116.1(8)
O3 C7 O4 124.5(10)
O3 C7 C6 118.9(9)
O4 C7 C6 116.5(8)
N1 C6 C5 120.4(9)
N1 C6 C7 113.6(8)
C5 C6 C7 125.9(9)
C6 C5 C4 117.7(10)
C6 C5 H5 121.1
C4 C5 H5 121.1
C5 C4 C3 121.6(10)
C5 C4 H4 119.2
C3 C4 H4 119.2
C2 C3 C4 116.6(10)
C2 C3 H3 121.7
C4 C3 H3 121.7
N1 C2 C3 121.4(9)
N1 C2 C1 114.7(9)
C3 C2 C1 123.8(10)
O1 C1 O2 126.0(10)
O1 C1 C2 119.4(10)
O2 C1 C2 114.6(9)
C23 N4 C22 121.8(10)
C23 N4 H4A 119.1
C22 N4 H4A 119.1
C19 N3 C15 122.5(9)
C19 N3 H3A 118.8
C15 N3 H3A 118.8
N4 C23 C24 120.5(11)
N4 C23 H23 119.8
C24 C23 H23 119.8
C20 C24 C23 119.8(10)
C20 C24 H24 120.1
C23 C24 H24 120.1
C24 C20 C21 117.7(9)
C24 C20 C17 122.1(9)
C21 C20 C17 120.2(9)
C22 C21 C20 119.1(11)
C22 C21 H21 120.5
C20 C21 H21 120.5
C21 C22 N4 121.0(11)
C21 C22 H22 119.5
N4 C22 H22 119.5
C18 C17 C16 119.1(9)
C18 C17 C20 119.5(9)
C16 C17 C20 121.3(9)
C15 C16 C17 119.0(10)
C15 C16 H16 120.5
C17 C16 H16 120.5
N3 C15 C16 121.5(10)
N3 C15 H15 119.2
C16 C15 H15 119.2
N3 C19 C18 120.9(10)
N3 C19 H19 119.6
C18 C19 H19 119.6
C17 C18 C19 116.8(9)
C17 C18 H18 121.6
C19 C18 H18 121.6
C35 O14 H14 109.5
C36 O13 H13 109.5
C31 O12 H12A 109.5
O14 C35 C34 125.8(10)
O14 C35 C36 113.6(9)
C34 C35 C36 120.6(11)
C35 C34 C33 120.2(10)
C35 C34 H34 119.9
C33 C34 H34 119.9
C32 C33 C34 119.2(11)
C32 C33 H33 120.4
C34 C33 H33 120.4
C33 C32 C31 120.8(11)
C33 C32 H32 119.6
C31 C32 H32 119.6
O12 C31 C36 116.0(9)
O12 C31 C32 123.0(10)
C36 C31 C32 121.0(10)
O13 C36 C31 118.5(9)
O13 C36 C35 123.2(9)
C31 C36 C35 118.2(9)
C29 O11 H11A 109.5
C30 O10 H10A 109.5
C25 O9 H9 109.5
O11 C29 C30 116.9(8)
O11 C29 C28 124.4(9)
C30 C29 C28 118.7(9)
C27 C28 C29 120.9(9)
C27 C28 H28 119.6
C29 C28 H28 119.6
C28 C27 C26 120.6(9)
C28 C27 H27 119.7
C26 C27 H27 119.7
C25 C26 C27 119.4(9)
C25 C26 H26 120.3
C27 C26 H26 120.3
O9 C25 C26 124.3(9)
O9 C25 C30 115.5(8)
C26 C25 C30 120.2(8)
O10 C30 C29 121.5(8)
O10 C30 C25 118.2(8)
C29 C30 C25 120.1(8)

loop_
_geom_bond_atom_site_label_1
_geom_bond_atom_site_label_2
_geom_bond_distance
Zn1 N2 2.021(7)
Zn1 N1 2.023(7)
Zn1 O4 2.156(7)
Zn1 O7 2.195(7)
Zn1 O5 2.215(7)
Zn1 O2 2.248(7)
O4 C7 1.253(12)
O3 C7 1.240(11)
O2 C1 1.259(13)
O7 C14 1.256(11)
O8 C14 1.243(11)
O5 C8 1.265(12)
O6 C8 1.246(11)
O1 C1 1.249(13)
N2 C9 1.328(11)
N2 C13 1.341(12)
N1 C2 1.313(13)
N1 C6 1.350(11)
C8 C9 1.489(14)
C9 C10 1.374(14)
C10 C11 1.376(16)
C10 H10 0.9300
C11 C12 1.381(15)
C11 H11 0.9300
C12 C13 1.373(14)
C12 H12 0.9300
C13 C14 1.531(12)
C7 C6 1.505(14)
C6 C5 1.372(14)
C5 C4 1.386(15)
C5 H5 0.9300
C4 C3 1.394(15)
C4 H4 0.9300
C3 C2 1.390(15)
C3 H3 0.9300
C2 C1 1.525(13)
N4 C23 1.282(15)
N4 C22 1.366(16)
N4 H4A 0.8600
N3 C19 1.299(14)
N3 C15 1.304(14)
N3 H3A 0.8600
C23 C24 1.396(15)
C23 H23 0.9300
C24 C20 1.386(14)
C24 H24 0.9300
C20 C21 1.411(14)
C20 C17 1.496(12)
C21 C22 1.346(15)
C21 H21 0.9300
C22 H22 0.9300
C17 C18 1.384(14)
C17 C16 1.401(13)
C16 C15 1.358(14)
C16 H16 0.9300
C15 H15 0.9300
C19 C18 1.428(14)
C19 H19 0.9300
C18 H18 0.9300
O14 C35 1.360(13)
O14 H14 0.8200
O13 C36 1.362(11)
O13 H13 0.8200
O12 C31 1.378(13)
O12 H12A 0.8200
C35 C34 1.362(15)
C35 C36 1.404(14)
C34 C33 1.413(18)
C34 H34 0.9300
C33 C32 1.352(17)
C33 H33 0.9300
C32 C31 1.386(15)
C32 H32 0.9300
C31 C36 1.380(15)
O11 C29 1.357(11)
O11 H11A 0.8200
O10 C30 1.381(10)
O10 H10A 0.8200
O9 C25 1.354(11)
O9 H9 0.8200
C29 C30 1.394(12)
C29 C28 1.413(13)
C28 C27 1.363(14)
C28 H28 0.9300
C27 C26 1.399(14)
C27 H27 0.9300
C26 C25 1.390(13)
C26 H26 0.9300
C25 C30 1.398(13)

loop_
_geom_torsion_atom_site_label_1
_geom_torsion_atom_site_label_2
_geom_torsion_atom_site_label_3
_geom_torsion_atom_site_label_4
_geom_torsion
N2 Zn1 O4 C7 165.1(6)
N1 Zn1 O4 C7 -8.3(7)
O7 Zn1 O4 C7 -116.4(7)
O5 Zn1 O4 C7 90.5(7)
O2 Zn1 O4 C7 -12.8(10)
N2 Zn1 O2 C1 -174.0(8)
N1 Zn1 O2 C1 -0.4(7)
O4 Zn1 O2 C1 4.1(12)
O7 Zn1 O2 C1 110.0(8)
O5 Zn1 O2 C1 -98.2(8)
N2 Zn1 O7 C14 -10.9(7)
N1 Zn1 O7 C14 154.2(7)
O4 Zn1 O7 C14 -126.3(7)
O5 Zn1 O7 C14 -18.1(11)
O2 Zn1 O7 C14 80.8(7)
N2 Zn1 O5 C8 -0.1(7)
N1 Zn1 O5 C8 -165.6(7)
O4 Zn1 O5 C8 117.0(7)
O7 Zn1 O5 C8 7.1(11)
O2 Zn1 O5 C8 -90.3(7)
N1 Zn1 N2 C9 70.7(13)
O4 Zn1 N2 C9 -84.0(7)
O7 Zn1 N2 C9 -176.4(7)
O5 Zn1 N2 C9 0.1(7)
O2 Zn1 N2 C9 95.0(7)
N1 Zn1 N2 C13 -106.3(12)
O4 Zn1 N2 C13 99.0(7)
O7 Zn1 N2 C13 6.6(7)
O5 Zn1 N2 C13 -176.9(7)
O2 Zn1 N2 C13 -81.9(7)
N2 Zn1 N1 C2 25.3(15)
O4 Zn1 N1 C2 -177.8(8)
O7 Zn1 N1 C2 -83.3(7)
O5 Zn1 N1 C2 93.0(7)
O2 Zn1 N1 C2 0.0(7)
N2 Zn1 N1 C6 -153.7(9)
O4 Zn1 N1 C6 3.2(6)
O7 Zn1 N1 C6 97.7(7)
O5 Zn1 N1 C6 -86.0(7)
O2 Zn1 N1 C6 -179.0(7)
Zn1 O5 C8 O6 -178.7(10)
Zn1 O5 C8 C9 0.1(12)
C13 N2 C9 C10 -3.1(15)
Zn1 N2 C9 C10 -180.0(8)
C13 N2 C9 C8 176.9(8)
Zn1 N2 C9 C8 0.0(11)
O6 C8 C9 N2 178.8(10)
O5 C8 C9 N2 -0.1(13)
O6 C8 C9 C10 -1.2(16)
O5 C8 C9 C10 179.9(11)
N2 C9 C10 C11 1.9(18)
C8 C9 C10 C11 -178.1(11)
C9 C10 C11 C12 0.9(19)
C10 C11 C12 C13 -2.4(19)
C9 N2 C13 C12 1.5(15)
Zn1 N2 C13 C12 178.3(8)
C9 N2 C13 C14 -179.3(8)
Zn1 N2 C13 C14 -2.4(11)
C11 C12 C13 N2 1.3(17)
C11 C12 C13 C14 -177.8(11)
Zn1 O7 C14 O8 -165.9(9)
Zn1 O7 C14 C13 12.9(11)
N2 C13 C14 O8 171.4(9)
C12 C13 C14 O8 -9.4(16)
N2 C13 C14 O7 -7.6(13)
C12 C13 C14 O7 171.6(11)
Zn1 O4 C7 O3 -166.9(8)
Zn1 O4 C7 C6 11.4(10)
C2 N1 C6 C5 2.7(14)
Zn1 N1 C6 C5 -178.3(8)
C2 N1 C6 C7 -177.6(8)
Zn1 N1 C6 C7 1.4(10)
O3 C7 C6 N1 169.6(9)
O4 C7 C6 N1 -8.9(12)
O3 C7 C6 C5 -10.8(15)
O4 C7 C6 C5 170.8(10)
N1 C6 C5 C4 1.4(16)
C7 C6 C5 C4 -178.2(11)
C6 C5 C4 C3 -4.1(19)
C5 C4 C3 C2 2.7(19)
C6 N1 C2 C3 -4.2(15)
Zn1 N1 C2 C3 176.8(8)
C6 N1 C2 C1 179.2(8)
Zn1 N1 C2 C1 0.3(11)
C4 C3 C2 N1 1.5(16)
C4 C3 C2 C1 177.7(10)
Zn1 O2 C1 O1 179.6(9)
Zn1 O2 C1 C2 0.6(11)
N1 C2 C1 O1 -179.7(9)
C3 C2 C1 O1 3.9(16)
N1 C2 C1 O2 -0.6(13)
C3 C2 C1 O2 -177.1(10)
C22 N4 C23 C24 0(2)
N4 C23 C24 C20 0(2)
C23 C24 C20 C21 -1.5(18)
C23 C24 C20 C17 -179.4(11)
C24 C20 C21 C22 3.4(19)
C17 C20 C21 C22 -178.6(11)
C20 C21 C22 N4 -4(2)
C23 N4 C22 C21 2(2)
C24 C20 C17 C18 -14.9(16)
C21 C20 C17 C18 167.1(11)
C24 C20 C17 C16 167.1(11)
C21 C20 C17 C16 -10.8(16)
C18 C17 C16 C15 1.2(16)
C20 C17 C16 C15 179.2(10)
C19 N3 C15 C16 -2.1(19)
C17 C16 C15 N3 1.3(18)
C15 N3 C19 C18 0.2(18)
C16 C17 C18 C19 -2.9(16)
C20 C17 C18 C19 179.1(9)
N3 C19 C18 C17 2.3(17)
O14 C35 C34 C33 179.4(12)
C36 C35 C34 C33 1.9(18)
C35 C34 C33 C32 -1.0(19)
C34 C33 C32 C31 -0.9(19)
C33 C32 C31 O12 -177.8(11)
C33 C32 C31 C36 1.9(18)
O12 C31 C36 O13 1.1(15)
C32 C31 C36 O13 -178.7(10)
O12 C31 C36 C35 178.7(10)
C32 C31 C36 C35 -1.1(16)
O14 C35 C36 O13 -1.1(16)
C34 C35 C36 O13 176.7(10)
O14 C35 C36 C31 -178.6(10)
C34 C35 C36 C31 -0.8(17)
O11 C29 C28 C27 178.0(11)
C30 C29 C28 C27 -0.1(17)
C29 C28 C27 C26 -1.4(18)
C28 C27 C26 C25 0.5(18)
C27 C26 C25 O9 -178.6(11)
C27 C26 C25 C30 1.8(17)
O11 C29 C30 O10 -0.7(16)
C28 C29 C30 O10 177.5(10)
O11 C29 C30 C25 -175.9(10)
C28 C29 C30 C25 2.4(16)
O9 C25 C30 O10 1.8(15)
C26 C25 C30 O10 -178.6(10)
O9 C25 C30 C29 177.1(10)
C26 C25 C30 C29 -3.3(16)
